data_4518742
loop_
_publ_author_name
'Wu, Siqin'
'Zhou, Bo'
'Yan, Dongpeng'

_publ_section_title
;
 Low-Dimensional Organic Metal Halide Hybrids with Excitation-Dependent
 Optical Waveguides from Visible to Near-Infrared Emission.
;
_journal_name_full 'ACS applied materials &amp; interfaces'
_journal_paper_doi 10.1021/acsami.1c03926
_journal_year 2021
_chemical_formula_moiety 'Cl4 Zn, C20 H18 N2'
_chemical_formula_sum 'C20 H18 Cl4 N2 Zn'
_chemical_formula_weight 493.53
_chemical_name_systematic Zn-Bpeb
_space_group_crystal_system monoclinic
_space_group_IT_number 14
_space_group_name_Hall '-P 2yn'
_space_group_name_H-M_alt 'P 1 21/n 1'
_atom_sites_solution_hydrogens geom
_audit_creation_date 2021-05-10
_audit_creation_method
;
Olex2 1.3
(compiled 2020.07.31 svn.rc2a77460 for OlexSys, GUI svn.r6145)
;
_cell_angle_alpha 90
_cell_angle_beta 93.641(2)
_cell_angle_gamma 90
_cell_formula_units_Z 4
_cell_length_a 7.0688(2)
_cell_length_b 19.4569(5)
_cell_length_c 15.0383(4)
_cell_measurement_reflns_used 3603
_cell_measurement_temperature 100.01(10)
_cell_measurement_theta_max 71.5310
_cell_measurement_theta_min 4.5400
_cell_volume 2064.15(10)
_computing_cell_refinement 'CrysAlisPro 1.171.39.46e (Rigaku OD, 2018)'
_computing_data_collection 'CrysAlisPro 1.171.39.46e (Rigaku OD, 2018)'
_computing_data_reduction 'CrysAlisPro 1.171.39.46e (Rigaku OD, 2018)'
_computing_molecular_graphics 'Olex2 1.3 (Dolomanov et al., 2009)'
_computing_publication_material 'Olex2 1.3 (Dolomanov et al., 2009)'
_computing_structure_refinement 'SHELXL 2017/1 (Sheldrick, 2015)'
_computing_structure_solution 'SHELXT 2014/5 (Sheldrick, 2014)'
_diffrn_ambient_environment N~2~
_diffrn_ambient_temperature 100.01(10)
_diffrn_detector 'CCD plate'
_diffrn_detector_area_resol_mean 5.3127
_diffrn_detector_type AtlasS2
_diffrn_measured_fraction_theta_full 0.999
_diffrn_measured_fraction_theta_max 0.975
_diffrn_measurement_details
;
List of Runs (angles in degrees, time in seconds):

  # Type    Start    End  Width  t~exp~   \w     \q     \k     \f   Frames
--------------------------------------------------------------------------
  1  \w   -113.00 -24.00   1.00    4.04    --  -41.24 -57.00   0.00   89
  2  \w     44.00  93.00   1.00    4.04    --   41.24-125.00  30.00   49
  3  \w    -15.00  74.00   1.00    4.04    --   41.24 -77.00-120.00   89
  4  \w     33.00 123.00   1.00   16.18    --  104.69 -61.00 150.00   90
  5  \w     82.00 172.00   1.00   16.18    --  104.69  45.00 -60.00   90
  6  \w    153.00 178.00   1.00   16.18    --  104.69  77.00-150.00   25
  7  \w    150.00 177.00   1.00   16.18    --  104.69 125.00   0.00   27
  8  \w     56.00 133.00   1.00   16.18    --  104.69 -61.00 -60.00   77
  9  \w     38.00 146.00   1.00   16.18    --  104.69 -15.00 -60.00  108
;
_diffrn_measurement_device 'four-circle diffractometer'
_diffrn_measurement_device_type 'SuperNova, Dual, Cu at home/near, AtlasS2'
_diffrn_measurement_method '\w scans'
_diffrn_orient_matrix_type 'CrysAlisPro convention (1999,Acta A55,543-557)'
_diffrn_orient_matrix_UB_11 -0.0068677000
_diffrn_orient_matrix_UB_12 0.0214256000
_diffrn_orient_matrix_UB_13 -0.0987793000
_diffrn_orient_matrix_UB_21 -0.1742337000
_diffrn_orient_matrix_UB_22 0.0453298000
_diffrn_orient_matrix_UB_23 0.0140447000
_diffrn_orient_matrix_UB_31 0.1313907000
_diffrn_orient_matrix_UB_32 0.0612826000
_diffrn_orient_matrix_UB_33 0.0242036000
_diffrn_radiation_monochromator mirror
_diffrn_radiation_probe x-ray
_diffrn_radiation_type 'Cu K\a'
_diffrn_radiation_wavelength 1.54184
_diffrn_reflns_av_R_equivalents 0.0288
_diffrn_reflns_av_unetI/netI 0.0397
_diffrn_reflns_Laue_measured_fraction_full 0.999
_diffrn_reflns_Laue_measured_fraction_max 0.975
_diffrn_reflns_limit_h_max 8
_diffrn_reflns_limit_h_min -8
_diffrn_reflns_limit_k_max 23
_diffrn_reflns_limit_k_min -16
_diffrn_reflns_limit_l_max 18
_diffrn_reflns_limit_l_min -17
_diffrn_reflns_number 7772
_diffrn_reflns_point_group_measured_fraction_full 0.999
_diffrn_reflns_point_group_measured_fraction_max 0.975
_diffrn_reflns_theta_full 67.684
_diffrn_reflns_theta_max 71.948
_diffrn_reflns_theta_min 3.720
_diffrn_source 'micro-focus sealed X-ray tube'
_diffrn_source_type 'SuperNova (Cu) X-ray Source'
_exptl_absorpt_coefficient_mu 6.474
_exptl_absorpt_correction_T_max 1.00000
_exptl_absorpt_correction_T_min 0.74080
_exptl_absorpt_correction_type multi-scan
_exptl_absorpt_process_details
;
CrysAlisPro 1.171.39.46e (Rigaku Oxford Diffraction, 2018)
Empirical absorption correction using spherical harmonics,
 implemented in SCALE3 ABSPACK scaling algorithm.
;
_exptl_crystal_colour 'clear orangish orange'
_exptl_crystal_colour_lustre clear
_exptl_crystal_colour_modifier orangish
_exptl_crystal_colour_primary orange
_exptl_crystal_density_diffrn 1.588
_exptl_crystal_description needle
_exptl_crystal_F_000 1000
_exptl_crystal_size_max 1
_exptl_crystal_size_mid 0.3
_exptl_crystal_size_min 0.2
_refine_diff_density_max 1.317
_refine_diff_density_min -0.657
_refine_diff_density_rms 0.088
_refine_ls_extinction_method none
_refine_ls_goodness_of_fit_ref 1.150
_refine_ls_hydrogen_treatment constr
_refine_ls_matrix_type full
_refine_ls_number_parameters 244
_refine_ls_number_reflns 3960
_refine_ls_number_restraints 0
_refine_ls_restrained_S_all 1.150
_refine_ls_R_factor_all 0.0490
_refine_ls_R_factor_gt 0.0433
_refine_ls_shift/su_max 0.001
_refine_ls_shift/su_mean 0.000
_refine_ls_structure_factor_coef Fsqd
_refine_ls_weighting_details 'w=1/[\s^2^(Fo^2^)+(0.0408P)^2^+3.8422P] where P=(Fo^2^+2Fc^2^)/3'
_refine_ls_weighting_scheme calc
_refine_ls_wR_factor_gt 0.1078
_refine_ls_wR_factor_ref 0.1107
_reflns_Friedel_coverage 0.000
_reflns_number_gt 3556
_reflns_number_total 3960
_reflns_threshold_expression 'I > 2\s(I)'
_cod_data_source_file am1c03926_si_003.cif
_cod_data_source_block 20190318c
_cod_database_code 4518742
_shelx_shelxl_version_number 2017/1
_chemical_oxdiff_formula C20H19N2Cl3Zn
_shelx_space_group_comment
;
The symmetry employed for this shelxl refinement is uniquely defined
by the following loop, which should always be used as a source of
symmetry information in preference to the above space-group names.
They are only intended as comments.
;
_shelx_estimated_absorpt_t_max 0.358
_shelx_estimated_absorpt_t_min 0.060
_reflns_odcompleteness_completeness 99.84
_reflns_odcompleteness_iscentric 1
_reflns_odcompleteness_theta 66.97
_olex2_refinement_description
;
1. Fixed Uiso
 At 1.2 times of:
  All C(H) groups, All N(H) groups
2.a Aromatic/amide H refined with riding coordinates:
 N1(H1), N2(H2), C17(H17), C15(H15), C7(H7), C6(H6), C14(H14), C9(H9),
 C20(H20), C19(H19), C18(H18), C12(H12), C10(H10), C2(H2A), C13(H13), C4(H4),
 C1(H1A), C5(H5)
;
_olex2_submission_special_instructions 'No special instructions were received'
_oxdiff_exptl_absorpt_empirical_details
;
Empirical correction (ABSPACK) includes:
- Absorption correction using spherical harmonics
- Frame scaling
;
_oxdiff_exptl_absorpt_empirical_full_max 2.765
_oxdiff_exptl_absorpt_empirical_full_min 0.472

loop_
_space_group_symop_operation_xyz
'x, y, z'
'-x+1/2, y+1/2, -z+1/2'
'-x, -y, -z'
'x-1/2, -y-1/2, z-1/2'

loop_
_atom_site_label
_atom_site_type_symbol
_atom_site_fract_x
_atom_site_fract_y
_atom_site_fract_z
_atom_site_U_iso_or_equiv
_atom_site_adp_type
_atom_site_occupancy
_atom_site_site_symmetry_order
_atom_site_calc_flag
_atom_site_refinement_flags_posn
_atom_site_refinement_flags_adp
_atom_site_refinement_flags_occupancy
_atom_site_disorder_assembly
_atom_site_disorder_group
Zn1 Zn 0.97538(6) 0.33132(2) 1.16837(3) 0.01845(14) Uani 1 1 d . . . . .
Cl3 Cl 0.87791(11) 0.42671(4) 1.08968(5) 0.01945(18) Uani 1 1 d . . . . .
Cl2 Cl 1.03005(11) 0.25614(4) 1.05578(5) 0.02038(18) Uani 1 1 d . . . . .
Cl1 Cl 0.73603(12) 0.29336(5) 1.24948(6) 0.02362(19) Uani 1 1 d . . . . .
Cl4 Cl 1.22734(12) 0.35570(4) 1.26221(6) 0.02351(19) Uani 1 1 d . . . . .
N1 N 0.0915(4) 0.64213(15) 0.11288(19) 0.0190(6) Uani 1 1 d . . . . .
H1 H 0.066787 0.654548 0.058492 0.023 Uiso 1 1 calc R U . . .
N2 N 0.4781(4) 0.33114(17) 1.0830(2) 0.0263(7) Uani 1 1 d . . . . .
H2 H 0.503034 0.322288 1.138554 0.032 Uiso 1 1 calc R U . . .
C11 C 0.2490(4) 0.49893(18) 0.5046(2) 0.0177(7) Uani 1 1 d . . . . .
C17 C 0.1423(5) 0.55335(18) 0.2183(2) 0.0188(7) Uani 1 1 d . . . . .
H17 H 0.148426 0.506635 0.231241 0.023 Uiso 1 1 calc R U . . .
C16 C 0.1695(4) 0.60158(18) 0.2867(2) 0.0176(7) Uani 1 1 d . . . . .
C15 C 0.2067(5) 0.58306(18) 0.3803(2) 0.0186(7) Uani 1 1 d . . . . .
H15 H 0.224322 0.618565 0.421407 0.022 Uiso 1 1 calc R U . . .
C7 C 0.3371(5) 0.43711(19) 0.7770(2) 0.0197(7) Uani 1 1 d . . . . .
H7 H 0.328282 0.472607 0.817956 0.024 Uiso 1 1 calc R U . . .
C6 C 0.3752(5) 0.37470(19) 0.8103(2) 0.0215(7) Uani 1 1 d . . . . .
H6 H 0.382635 0.338275 0.770584 0.026 Uiso 1 1 calc R U . . .
C3 C 0.4058(5) 0.3603(2) 0.9055(2) 0.0221(7) Uani 1 1 d . . . . .
C14 C 0.2172(5) 0.51826(19) 0.4112(2) 0.0193(7) Uani 1 1 d . . . . .
H14 H 0.203169 0.482933 0.369615 0.023 Uiso 1 1 calc R U . . .
C8 C 0.3077(5) 0.45545(19) 0.6830(2) 0.0191(7) Uani 1 1 d . . . . .
C9 C 0.3011(5) 0.40786(18) 0.6139(2) 0.0197(7) Uani 1 1 d . . . . .
H9 H 0.315967 0.361349 0.626804 0.024 Uiso 1 1 calc R U . . .
C20 C 0.1545(5) 0.67126(19) 0.2633(2) 0.0201(7) Uani 1 1 d . . . . .
H20 H 0.172327 0.704785 0.307093 0.024 Uiso 1 1 calc R U . . .
C19 C 0.1137(5) 0.69045(19) 0.1763(2) 0.0208(7) Uani 1 1 d . . . . .
H19 H 0.101625 0.736708 0.161474 0.025 Uiso 1 1 calc R U . . .
C18 C 0.1067(5) 0.57486(19) 0.1321(2) 0.0212(7) Uani 1 1 d . . . . .
H18 H 0.093016 0.542609 0.086494 0.025 Uiso 1 1 calc R U . . .
C12 C 0.2566(5) 0.54666(19) 0.5746(2) 0.0226(7) Uani 1 1 d . . . . .
H12 H 0.242582 0.593233 0.561935 0.027 Uiso 1 1 calc R U . . .
C10 C 0.2725(5) 0.42902(18) 0.5261(2) 0.0198(7) Uani 1 1 d . . . . .
H10 H 0.268718 0.396493 0.480708 0.024 Uiso 1 1 calc R U . . .
C2 C 0.4776(5) 0.2959(2) 0.9332(3) 0.0241(8) Uani 1 1 d . . . . .
H2A H 0.499543 0.262007 0.891509 0.029 Uiso 1 1 calc R U . . .
C13 C 0.2848(5) 0.52539(19) 0.6622(2) 0.0233(7) Uani 1 1 d . . . . .
H13 H 0.288660 0.557769 0.707739 0.028 Uiso 1 1 calc R U . . .
C4 C 0.3669(5) 0.4080(2) 0.9712(2) 0.0247(8) Uani 1 1 d . . . . .
H4 H 0.316167 0.450589 0.954906 0.030 Uiso 1 1 calc R U . . .
C1 C 0.5153(5) 0.2834(2) 1.0228(3) 0.0276(8) Uani 1 1 d . . . . .
H1A H 0.566934 0.241414 1.041455 0.033 Uiso 1 1 calc R U . . .
C5 C 0.4031(5) 0.3925(2) 1.0600(3) 0.0278(8) Uani 1 1 d . . . . .
H5 H 0.375850 0.424185 1.103653 0.033 Uiso 1 1 calc R U . . .

loop_
_atom_site_aniso_label
_atom_site_aniso_U_11
_atom_site_aniso_U_22
_atom_site_aniso_U_33
_atom_site_aniso_U_23
_atom_site_aniso_U_13
_atom_site_aniso_U_12
Zn1 0.0190(2) 0.0166(2) 0.0195(2) 0.00137(18) -0.00057(17) -0.00033(18)
Cl3 0.0246(4) 0.0143(4) 0.0194(4) 0.0024(3) 0.0008(3) -0.0005(3)
Cl2 0.0231(4) 0.0165(4) 0.0214(4) -0.0009(3) 0.0000(3) 0.0002(3)
Cl1 0.0230(4) 0.0246(4) 0.0233(4) 0.0063(3) 0.0014(3) -0.0013(3)
Cl4 0.0222(4) 0.0233(4) 0.0242(4) -0.0035(3) -0.0047(3) 0.0020(3)
N1 0.0163(13) 0.0229(15) 0.0176(13) 0.0028(12) 0.0005(10) -0.0037(12)
N2 0.0223(15) 0.0342(18) 0.0217(15) 0.0072(14) -0.0049(12) -0.0071(14)
C11 0.0134(14) 0.0210(17) 0.0189(16) 0.0017(14) 0.0022(12) 0.0007(13)
C17 0.0191(16) 0.0169(16) 0.0205(16) 0.0017(13) 0.0014(13) -0.0019(13)
C16 0.0110(14) 0.0205(17) 0.0214(16) 0.0016(14) 0.0014(12) 0.0002(13)
C15 0.0183(16) 0.0205(17) 0.0170(16) -0.0032(13) 0.0001(12) -0.0010(14)
C7 0.0170(15) 0.0222(17) 0.0202(16) -0.0017(14) 0.0025(12) -0.0005(14)
C6 0.0172(16) 0.0251(18) 0.0221(17) 0.0003(15) -0.0001(13) 0.0002(15)
C3 0.0128(15) 0.0275(19) 0.0258(18) 0.0033(15) -0.0001(13) -0.0047(14)
C14 0.0176(16) 0.0222(17) 0.0183(16) -0.0025(14) 0.0020(12) -0.0002(14)
C8 0.0133(15) 0.0234(18) 0.0207(17) 0.0006(14) 0.0014(12) 0.0002(14)
C9 0.0179(16) 0.0173(17) 0.0240(17) 0.0013(14) 0.0020(13) 0.0006(14)
C20 0.0206(16) 0.0206(17) 0.0191(16) -0.0023(14) 0.0016(13) 0.0002(14)
C19 0.0180(16) 0.0185(17) 0.0260(18) 0.0028(14) 0.0026(13) 0.0000(14)
C18 0.0227(17) 0.0211(17) 0.0200(16) -0.0022(14) 0.0015(13) -0.0085(14)
C12 0.0276(18) 0.0192(17) 0.0208(17) 0.0005(14) 0.0009(14) 0.0034(15)
C10 0.0185(16) 0.0200(17) 0.0210(16) -0.0042(14) 0.0025(13) -0.0008(14)
C2 0.0161(16) 0.028(2) 0.0276(18) 0.0049(16) 0.0002(13) -0.0015(15)
C13 0.0278(18) 0.0227(18) 0.0196(17) -0.0038(15) 0.0019(14) 0.0016(15)
C4 0.0227(18) 0.0250(19) 0.0259(18) 0.0040(15) -0.0028(14) -0.0024(15)
C1 0.0179(17) 0.031(2) 0.033(2) 0.0108(17) -0.0024(14) -0.0026(16)
C5 0.0271(19) 0.030(2) 0.0261(19) 0.0026(16) 0.0001(15) -0.0075(17)

loop_
_atom_type_symbol
_atom_type_description
_atom_type_scat_dispersion_real
_atom_type_scat_dispersion_imag
_atom_type_scat_source
C C 0.0181 0.0091 'International Tables Vol C Tables 4.2.6.8 and 6.1.1.4'
H H 0.0000 0.0000 'International Tables Vol C Tables 4.2.6.8 and 6.1.1.4'
Cl Cl 0.3639 0.7018 'International Tables Vol C Tables 4.2.6.8 and 6.1.1.4'
N N 0.0311 0.0180 'International Tables Vol C Tables 4.2.6.8 and 6.1.1.4'
Zn Zn -1.5491 0.6778 'International Tables Vol C Tables 4.2.6.8 and 6.1.1.4'

loop_
_geom_angle_atom_site_label_1
_geom_angle_atom_site_label_2
_geom_angle_atom_site_label_3
_geom_angle
_geom_angle_site_symmetry_1
_geom_angle_site_symmetry_3
_geom_angle_publ_flag
Cl3 Zn1 Cl2 101.28(3) . . ?
Cl1 Zn1 Cl3 109.39(3) . . ?
Cl1 Zn1 Cl2 110.85(4) . . ?
Cl4 Zn1 Cl3 110.74(4) . . ?
Cl4 Zn1 Cl2 115.74(4) . . ?
Cl4 Zn1 Cl1 108.57(4) . . ?
C19 N1 H1 119.1 . . ?
C19 N1 C18 121.7(3) . . ?
C18 N1 H1 119.1 . . ?
C1 N2 H2 118.8 . . ?
C1 N2 C5 122.4(3) . . ?
C5 N2 H2 118.8 . . ?
C12 C11 C14 123.3(3) . . ?
C12 C11 C10 118.1(3) . . ?
C10 C11 C14 118.6(3) . . ?
C16 C17 H17 120.0 . . ?
C18 C17 H17 120.0 . . ?
C18 C17 C16 120.0(3) . . ?
C17 C16 C15 123.5(3) . . ?
C17 C16 C20 117.3(3) . . ?
C20 C16 C15 119.1(3) . . ?
C16 C15 H15 117.7 . . ?
C14 C15 C16 124.5(3) . . ?
C14 C15 H15 117.7 . . ?
C6 C7 H7 116.6 . . ?
C6 C7 C8 126.7(3) . . ?
C8 C7 H7 116.6 . . ?
C7 C6 H6 118.1 . . ?
C7 C6 C3 123.7(4) . . ?
C3 C6 H6 118.1 . . ?
C2 C3 C6 119.3(3) . . ?
C4 C3 C6 122.9(3) . . ?
C4 C3 C2 117.8(3) . . ?
C11 C14 H14 117.4 . . ?
C15 C14 C11 125.2(3) . . ?
C15 C14 H14 117.4 . . ?
C9 C8 C7 123.8(3) . . ?
C9 C8 C13 118.8(3) . . ?
C13 C8 C7 117.4(3) . . ?
C8 C9 H9 119.7 . . ?
C10 C9 C8 120.7(3) . . ?
C10 C9 H9 119.7 . . ?
C16 C20 H20 119.7 . . ?
C19 C20 C16 120.7(3) . . ?
C19 C20 H20 119.7 . . ?
N1 C19 C20 119.7(3) . . ?
N1 C19 H19 120.2 . . ?
C20 C19 H19 120.2 . . ?
N1 C18 C17 120.6(3) . . ?
N1 C18 H18 119.7 . . ?
C17 C18 H18 119.7 . . ?
C11 C12 H12 119.6 . . ?
C13 C12 C11 120.9(3) . . ?
C13 C12 H12 119.6 . . ?
C11 C10 H10 119.5 . . ?
C9 C10 C11 120.9(3) . . ?
C9 C10 H10 119.5 . . ?
C3 C2 H2A 120.3 . . ?
C1 C2 C3 119.4(4) . . ?
C1 C2 H2A 120.3 . . ?
C8 C13 H13 119.7 . . ?
C12 C13 C8 120.7(3) . . ?
C12 C13 H13 119.7 . . ?
C3 C4 H4 119.7 . . ?
C5 C4 C3 120.5(4) . . ?
C5 C4 H4 119.7 . . ?
N2 C1 C2 120.4(4) . . ?
N2 C1 H1A 119.8 . . ?
C2 C1 H1A 119.8 . . ?
N2 C5 C4 119.4(4) . . ?
N2 C5 H5 120.3 . . ?
C4 C5 H5 120.3 . . ?

loop_
_geom_bond_atom_site_label_1
_geom_bond_atom_site_label_2
_geom_bond_distance
_geom_bond_site_symmetry_2
_geom_bond_publ_flag
Zn1 Cl3 2.2839(9) . ?
Zn1 Cl2 2.2889(9) . ?
Zn1 Cl1 2.2711(9) . ?
Zn1 Cl4 2.2515(9) . ?
N1 H1 0.8600 . ?
N1 C19 1.342(5) . ?
N1 C18 1.343(5) . ?
N2 H2 0.8600 . ?
N2 C1 1.335(5) . ?
N2 C5 1.342(5) . ?
C11 C14 1.459(5) . ?
C11 C12 1.402(5) . ?
C11 C10 1.405(5) . ?
C17 H17 0.9300 . ?
C17 C16 1.397(5) . ?
C17 C18 1.370(5) . ?
C16 C15 1.461(5) . ?
C16 C20 1.403(5) . ?
C15 H15 0.9300 . ?
C15 C14 1.344(5) . ?
C7 H7 0.9300 . ?
C7 C6 1.334(5) . ?
C7 C8 1.460(5) . ?
C6 H6 0.9300 . ?
C6 C3 1.462(5) . ?
C3 C2 1.406(5) . ?
C3 C4 1.395(5) . ?
C14 H14 0.9300 . ?
C8 C9 1.390(5) . ?
C8 C13 1.404(5) . ?
C9 H9 0.9300 . ?
C9 C10 1.386(5) . ?
C20 H20 0.9300 . ?
C20 C19 1.373(5) . ?
C19 H19 0.9300 . ?
C18 H18 0.9300 . ?
C12 H12 0.9300 . ?
C12 C13 1.383(5) . ?
C10 H10 0.9300 . ?
C2 H2A 0.9300 . ?
C2 C1 1.378(5) . ?
C13 H13 0.9300 . ?
C4 H4 0.9300 . ?
C4 C5 1.377(5) . ?
C1 H1A 0.9300 . ?
C5 H5 0.9300 . ?

loop_
_geom_torsion_atom_site_label_1
_geom_torsion_atom_site_label_2
_geom_torsion_atom_site_label_3
_geom_torsion_atom_site_label_4
_geom_torsion
_geom_torsion_site_symmetry_1
_geom_torsion_site_symmetry_2
_geom_torsion_site_symmetry_3
_geom_torsion_site_symmetry_4
_geom_torsion_publ_flag
C11 C12 C13 C8 0.4(6) . . . . ?
C17 C16 C15 C14 -0.6(5) . . . . ?
C17 C16 C20 C19 0.3(5) . . . . ?
C16 C17 C18 N1 -2.2(5) . . . . ?
C16 C15 C14 C11 -178.2(3) . . . . ?
C16 C20 C19 N1 -1.2(5) . . . . ?
C15 C16 C20 C19 -177.9(3) . . . . ?
C7 C6 C3 C2 -168.8(3) . . . . ?
C7 C6 C3 C4 11.1(5) . . . . ?
C7 C8 C9 C10 179.9(3) . . . . ?
C7 C8 C13 C12 179.9(3) . . . . ?
C6 C7 C8 C9 5.3(6) . . . . ?
C6 C7 C8 C13 -174.8(4) . . . . ?
C6 C3 C2 C1 176.9(3) . . . . ?
C6 C3 C4 C5 -178.3(3) . . . . ?
C3 C2 C1 N2 2.2(5) . . . . ?
C3 C4 C5 N2 0.6(6) . . . . ?
C14 C11 C12 C13 179.2(3) . . . . ?
C14 C11 C10 C9 -179.3(3) . . . . ?
C8 C7 C6 C3 179.0(3) . . . . ?
C8 C9 C10 C11 -0.2(5) . . . . ?
C9 C8 C13 C12 -0.2(5) . . . . ?
C20 C16 C15 C14 177.5(3) . . . . ?
C19 N1 C18 C17 1.3(5) . . . . ?
C18 N1 C19 C20 0.5(5) . . . . ?
C18 C17 C16 C15 179.5(3) . . . . ?
C18 C17 C16 C20 1.4(5) . . . . ?
C12 C11 C14 C15 5.5(5) . . . . ?
C12 C11 C10 C9 0.4(5) . . . . ?
C10 C11 C14 C15 -174.7(3) . . . . ?
C10 C11 C12 C13 -0.5(5) . . . . ?
C2 C3 C4 C5 1.7(5) . . . . ?
C13 C8 C9 C10 0.0(5) . . . . ?
C4 C3 C2 C1 -3.1(5) . . . . ?
C1 N2 C5 C4 -1.6(6) . . . . ?
C5 N2 C1 C2 0.2(6) . . . . ?
